data_7060996
loop_
_publ_author_name
'Li, Rong-Jian'
'Wang, Yang'
'Jin, Yan'
'Deng, Wei'
'Liu, Zhen-Jiang'
'Yao, Zi-Jian'

_publ_section_title
;
 NHC ligand-based half-sandwich iridium complexes: synthesis, structure
 and catalytic activity in acceptorless dehydrogenation and transfer
 hydrogenation
;
_journal_issue 40
_journal_name_full 'New Journal of Chemistry'
_journal_page_first 19002
_journal_page_last 19010
_journal_paper_doi 10.1039/D1NJ03824A
_journal_volume 45
_journal_year 2021
_chemical_formula_sum 'C21 H23 Br0.3 Cl0.7 Ir N3'
_chemical_formula_weight 558.41
_space_group_crystal_system monoclinic
_space_group_IT_number 14
_space_group_name_Hall '-P 2ybc'
_space_group_name_H-M_alt 'P 1 21/c 1'
_atom_sites_solution_hydrogens geom
_audit_creation_method SHELXL-2014/7
_audit_update_record
;
2021-06-30 deposited with the CCDC.	2021-09-09 downloaded from the CCDC.
;
_cell_angle_alpha 90
_cell_angle_beta 95.794(4)
_cell_angle_gamma 90
_cell_formula_units_Z 4
_cell_length_a 15.9625(14)
_cell_length_b 15.3150(13)
_cell_length_c 8.0607(7)
_cell_measurement_reflns_used 9903
_cell_measurement_temperature 173(2)
_cell_measurement_theta_max 56.86
_cell_measurement_theta_min 3.49
_cell_volume 1960.5(3)
_computing_cell_refinement 'Bruker SAINT'
_computing_data_collection 'Bruker APEX2'
_computing_data_reduction 'Bruker SAINT'
_computing_molecular_graphics 'Bruker SHELXTL'
_computing_publication_material 'Bruker SHELXTL'
_computing_structure_refinement 'SHELXL-2014/7 (Sheldrick, 2014)'
_computing_structure_solution 'SHELXS-97 (Sheldrick 2008)'
_diffrn_ambient_temperature 173(2)
_diffrn_measured_fraction_theta_full 0.999
_diffrn_measured_fraction_theta_max 0.999
_diffrn_measurement_device_type 'Bruker APEX-II CCD'
_diffrn_measurement_method '\f and \w scans'
_diffrn_radiation_type GaK\a
_diffrn_radiation_wavelength 1.34138
_diffrn_reflns_av_R_equivalents 0.0805
_diffrn_reflns_av_unetI/netI 0.0439
_diffrn_reflns_Laue_measured_fraction_full 0.999
_diffrn_reflns_Laue_measured_fraction_max 0.999
_diffrn_reflns_limit_h_max 19
_diffrn_reflns_limit_h_min -19
_diffrn_reflns_limit_k_max 19
_diffrn_reflns_limit_k_min -19
_diffrn_reflns_limit_l_max 10
_diffrn_reflns_limit_l_min -8
_diffrn_reflns_number 28794
_diffrn_reflns_point_group_measured_fraction_full 0.999
_diffrn_reflns_point_group_measured_fraction_max 0.999
_diffrn_reflns_theta_full 53.594
_diffrn_reflns_theta_max 57.033
_diffrn_reflns_theta_min 4.845
_exptl_absorpt_coefficient_mu 9.809
_exptl_absorpt_correction_T_max 0.751
_exptl_absorpt_correction_T_min 0.521
_exptl_absorpt_correction_type multi-scan
_exptl_absorpt_process_details sadabs
_exptl_crystal_colour yellow
_exptl_crystal_density_diffrn 1.892
_exptl_crystal_description needle
_exptl_crystal_F_000 1074
_exptl_crystal_size_max 0.330
_exptl_crystal_size_mid 0.070
_exptl_crystal_size_min 0.030
_refine_diff_density_max 0.955
_refine_diff_density_min -1.043
_refine_diff_density_rms 0.138
_refine_ls_extinction_method none
_refine_ls_goodness_of_fit_ref 1.054
_refine_ls_hydrogen_treatment constr
_refine_ls_matrix_type full
_refine_ls_number_parameters 242
_refine_ls_number_reflns 4007
_refine_ls_number_restraints 0
_refine_ls_restrained_S_all 1.054
_refine_ls_R_factor_all 0.0478
_refine_ls_R_factor_gt 0.0342
_refine_ls_shift/su_max 0.001
_refine_ls_shift/su_mean 0.000
_refine_ls_structure_factor_coef Fsqd
_refine_ls_weighting_details 'w=1/[\s^2^(Fo^2^)+(0.0294P)^2^+3.4360P] where P=(Fo^2^+2Fc^2^)/3'
_refine_ls_weighting_scheme calc
_refine_ls_wR_factor_gt 0.0742
_refine_ls_wR_factor_ref 0.0801
_reflns_Friedel_coverage 0.000
_reflns_number_gt 3256
_reflns_number_total 4007
_reflns_threshold_expression 'I > 2\s(I)'
_cod_data_source_file d1nj03824a2.cif
_cod_data_source_block ga_210507da_a
_cod_depositor_comments 'Adding full bibliography for 7060996--7060997.cif.'
_cod_original_sg_symbol_H-M 'P 21/c'
_cod_original_formula_sum 'C21 H23 Br0.30 Cl0.70 Ir N3'
_cod_database_code 7060996
_shelx_shelxl_version_number 2014/7
_shelx_space_group_comment
; 
The symmetry employed for this shelxl refinement is uniquely defined 
by the following loop, which should always be used as a source of 
symmetry information in preference to the above space-group names. 
They are only intended as comments. 
;
_shelx_estimated_absorpt_t_min 0.140
_shelx_estimated_absorpt_t_max 0.757

loop_
_space_group_symop_operation_xyz
'x, y, z'
'-x, y+1/2, -z+1/2'
'-x, -y, -z'
'x, -y-1/2, z-1/2'

loop_
_atom_site_label
_atom_site_type_symbol
_atom_site_fract_x
_atom_site_fract_y
_atom_site_fract_z
_atom_site_U_iso_or_equiv
_atom_site_adp_type
_atom_site_occupancy
_atom_site_site_symmetry_order
_atom_site_calc_flag
_atom_site_refinement_flags_posn
_atom_site_refinement_flags_adp
_atom_site_refinement_flags_occupancy
_atom_site_disorder_assembly
_atom_site_disorder_group
Ir1 Ir 0.77913(2) 0.50755(2) 0.51733(2) 0.02767(9) Uani 1 1 d . . . . .
Cl1 Cl 0.87455(7) 0.52498(6) 0.29565(12) 0.0384(4) Uani 0.704(5) 1 d . . P . .
Br1 Br 0.87455(7) 0.52498(6) 0.29565(12) 0.0384(4) Uani 0.296(5) 1 d . . P . .
N1 N 0.7742(3) 0.6964(3) 0.5486(5) 0.0273(9) Uani 1 1 d . . . . .
N2 N 0.8821(3) 0.6581(3) 0.7103(5) 0.0334(10) Uani 1 1 d . . . . .
N3 N 0.4758(4) 0.6067(4) -0.0702(7) 0.0611(16) Uani 1 1 d . . . . .
C1 C 0.6964(3) 0.5910(3) 0.3855(6) 0.0277(11) Uani 1 1 d . . . . .
C2 C 0.6345(3) 0.5725(3) 0.2589(6) 0.0302(11) Uani 1 1 d . . . . .
H2 H 0.6259 0.5138 0.2232 0.036 Uiso 1 1 calc R U . . .
C3 C 0.5838(3) 0.6386(3) 0.1815(6) 0.0327(12) Uani 1 1 d . . . . .
C4 C 0.5935(4) 0.7256(4) 0.2301(6) 0.0350(12) Uani 1 1 d . . . . .
H4 H 0.5575 0.7695 0.1793 0.042 Uiso 1 1 calc R U . . .
C5 C 0.6567(4) 0.7468(3) 0.3538(6) 0.0337(12) Uani 1 1 d . . . . .
H5 H 0.6661 0.8057 0.3877 0.040 Uiso 1 1 calc R U . . .
C6 C 0.7056(3) 0.6805(3) 0.4263(6) 0.0282(11) Uani 1 1 d . . . . .
C7 C 0.8179(3) 0.6256(3) 0.6069(6) 0.0298(11) Uani 1 1 d . . . . .
C8 C 0.8774(4) 0.7481(3) 0.7130(7) 0.0373(13) Uani 1 1 d . . . . .
H8 H 0.9155 0.7860 0.7762 0.045 Uiso 1 1 calc R U . . .
C9 C 0.8107(4) 0.7726(3) 0.6122(6) 0.0341(12) Uani 1 1 d . . . . .
H9 H 0.7919 0.8306 0.5887 0.041 Uiso 1 1 calc R U . . .
C10 C 0.5225(4) 0.6190(4) 0.0428(8) 0.0419(14) Uani 1 1 d . . . . .
C11 C 0.9481(4) 0.6080(4) 0.8023(8) 0.0467(15) Uani 1 1 d . . . . .
H11A H 0.9316 0.5943 0.9132 0.070 Uiso 1 1 calc R U . . .
H11B H 1.0003 0.6422 0.8137 0.070 Uiso 1 1 calc R U . . .
H11C H 0.9572 0.5537 0.7424 0.070 Uiso 1 1 calc R U . . .
C12 C 0.8163(4) 0.4103(4) 0.7229(7) 0.0448(16) Uani 1 1 d . . . . .
C13 C 0.7301(4) 0.4402(4) 0.7230(7) 0.0425(15) Uani 1 1 d . . . . .
C14 C 0.6845(4) 0.4088(3) 0.5688(7) 0.0375(13) Uani 1 1 d . . . . .
C15 C 0.7434(4) 0.3680(3) 0.4720(7) 0.0369(13) Uani 1 1 d . . . . .
C16 C 0.8247(4) 0.3701(3) 0.5701(8) 0.0412(14) Uani 1 1 d . . . . .
C17 C 0.8811(6) 0.4104(5) 0.8715(9) 0.074(3) Uani 1 1 d . . . . .
H17A H 0.8767 0.3562 0.9347 0.111 Uiso 1 1 calc R U . . .
H17B H 0.8714 0.4604 0.9430 0.111 Uiso 1 1 calc R U . . .
H17C H 0.9374 0.4147 0.8340 0.111 Uiso 1 1 calc R U . . .
C18 C 0.6917(6) 0.4796(5) 0.8657(9) 0.070(2) Uani 1 1 d . . . . .
H18A H 0.6725 0.4332 0.9364 0.104 Uiso 1 1 calc R U . . .
H18B H 0.6437 0.5160 0.8237 0.104 Uiso 1 1 calc R U . . .
H18C H 0.7337 0.5157 0.9311 0.104 Uiso 1 1 calc R U . . .
C19 C 0.5911(4) 0.4145(5) 0.5288(9) 0.0602(19) Uani 1 1 d . . . . .
H19A H 0.5772 0.4130 0.4076 0.090 Uiso 1 1 calc R U . . .
H19B H 0.5706 0.4691 0.5733 0.090 Uiso 1 1 calc R U . . .
H19C H 0.5642 0.3649 0.5794 0.090 Uiso 1 1 calc R U . . .
C20 C 0.7237(5) 0.3242(4) 0.3071(8) 0.0580(19) Uani 1 1 d . . . . .
H20A H 0.7217 0.2609 0.3231 0.087 Uiso 1 1 calc R U . . .
H20B H 0.7674 0.3385 0.2344 0.087 Uiso 1 1 calc R U . . .
H20C H 0.6689 0.3446 0.2555 0.087 Uiso 1 1 calc R U . . .
C21 C 0.9047(5) 0.3328(4) 0.5193(10) 0.066(2) Uani 1 1 d . . . . .
H21A H 0.9516 0.3719 0.5556 0.099 Uiso 1 1 calc R U . . .
H21B H 0.9003 0.3266 0.3977 0.099 Uiso 1 1 calc R U . . .
H21C H 0.9148 0.2754 0.5713 0.099 Uiso 1 1 calc R U . . .

loop_
_atom_site_aniso_label
_atom_site_aniso_U_11
_atom_site_aniso_U_22
_atom_site_aniso_U_33
_atom_site_aniso_U_23
_atom_site_aniso_U_13
_atom_site_aniso_U_12
Ir1 0.02967(13) 0.02609(13) 0.02588(13) 0.00006(9) -0.00393(9) 0.00220(9)
Cl1 0.0390(6) 0.0414(6) 0.0356(6) 0.0048(4) 0.0078(4) 0.0057(4)
Br1 0.0390(6) 0.0414(6) 0.0356(6) 0.0048(4) 0.0078(4) 0.0057(4)
N1 0.030(2) 0.026(2) 0.025(2) -0.0064(16) -0.0008(18) 0.0002(17)
N2 0.032(3) 0.035(2) 0.032(2) -0.0065(18) -0.005(2) -0.0007(19)
N3 0.055(4) 0.061(4) 0.061(4) 0.018(3) -0.027(3) -0.011(3)
C1 0.029(3) 0.030(3) 0.023(2) -0.0001(19) -0.001(2) 0.000(2)
C2 0.028(3) 0.033(3) 0.029(3) 0.006(2) -0.001(2) -0.001(2)
C3 0.028(3) 0.039(3) 0.032(3) 0.006(2) 0.001(2) -0.003(2)
C4 0.035(3) 0.041(3) 0.029(3) 0.010(2) 0.003(2) 0.009(2)
C5 0.039(3) 0.029(3) 0.034(3) 0.002(2) 0.008(2) 0.005(2)
C6 0.031(3) 0.033(3) 0.020(2) -0.0002(19) 0.003(2) 0.002(2)
C7 0.031(3) 0.032(3) 0.027(3) 0.004(2) 0.006(2) 0.000(2)
C8 0.040(3) 0.034(3) 0.037(3) -0.010(2) 0.000(3) -0.004(2)
C9 0.042(3) 0.029(3) 0.032(3) -0.004(2) 0.008(2) 0.001(2)
C10 0.033(3) 0.039(3) 0.051(4) 0.015(3) -0.008(3) -0.007(2)
C11 0.034(3) 0.042(3) 0.060(4) 0.000(3) -0.014(3) 0.001(3)
C12 0.064(4) 0.028(3) 0.038(3) 0.009(2) -0.018(3) -0.005(3)
C13 0.064(4) 0.030(3) 0.035(3) 0.008(2) 0.011(3) -0.007(3)
C14 0.039(3) 0.030(3) 0.043(3) 0.011(2) -0.001(3) -0.003(2)
C15 0.049(4) 0.022(2) 0.037(3) 0.003(2) -0.008(3) -0.006(2)
C16 0.046(4) 0.017(2) 0.058(4) 0.006(2) -0.008(3) 0.005(2)
C17 0.100(7) 0.058(4) 0.054(4) 0.022(3) -0.040(4) -0.021(4)
C18 0.115(7) 0.058(4) 0.041(4) 0.002(3) 0.035(4) -0.012(4)
C19 0.043(4) 0.067(5) 0.071(5) 0.026(4) 0.006(3) -0.012(3)
C20 0.081(6) 0.045(4) 0.045(4) -0.013(3) -0.008(4) -0.005(3)
C21 0.062(5) 0.034(3) 0.101(6) -0.003(3) -0.003(4) 0.017(3)

loop_
_atom_type_symbol
_atom_type_description
_atom_type_scat_dispersion_real
_atom_type_scat_dispersion_imag
_atom_type_scat_source
C C 0.0137 0.0067 'International Tables Vol C Tables 4.2.6.8 and 6.1.1.4'
H H 0.0000 0.0000 'International Tables Vol C Tables 4.2.6.8 and 6.1.1.4'
Cl Cl 0.3281 0.5435 'International Tables Vol C Tables 4.2.6.8 and 6.1.1.4'
Ir Ir -5.7005 5.2682 'International Tables Vol C Tables 4.2.6.8 and 6.1.1.4'
N N 0.0241 0.0134 'International Tables Vol C Tables 4.2.6.8 and 6.1.1.4'
Br Br -0.9338 1.0006 'International Tables Vol C Tables 4.2.6.8 and 6.1.1.4'

loop_
_geom_angle_atom_site_label_1
_geom_angle_atom_site_label_2
_geom_angle_atom_site_label_3
_geom_angle
_geom_angle_site_symmetry_1
_geom_angle_site_symmetry_3
_geom_angle_publ_flag
C7 Ir1 C1 77.6(2) . . ?
C7 Ir1 C13 105.9(2) . . ?
C1 Ir1 C13 115.4(2) . . ?
C7 Ir1 C14 137.5(2) . . ?
C1 Ir1 C14 96.2(2) . . ?
C13 Ir1 C14 38.9(2) . . ?
C7 Ir1 C15 168.23(19) . . ?
C1 Ir1 C15 111.76(19) . . ?
C13 Ir1 C15 64.1(2) . . ?
C14 Ir1 C15 37.4(2) . . ?
C7 Ir1 C16 133.4(2) . . ?
C1 Ir1 C16 149.0(2) . . ?
C13 Ir1 C16 62.9(2) . . ?
C14 Ir1 C16 62.5(2) . . ?
C15 Ir1 C16 37.7(2) . . ?
C7 Ir1 C12 106.21(19) . . ?
C1 Ir1 C12 153.6(2) . . ?
C13 Ir1 C12 38.2(2) . . ?
C14 Ir1 C12 62.9(2) . . ?
C15 Ir1 C12 62.18(19) . . ?
C16 Ir1 C12 36.0(2) . . ?
C7 Ir1 Cl1 88.47(15) . . ?
C1 Ir1 Cl1 88.26(14) . . ?
C13 Ir1 Cl1 154.17(17) . . ?
C14 Ir1 Cl1 133.80(16) . . ?
C15 Ir1 Cl1 98.67(16) . . ?
C16 Ir1 Cl1 91.54(17) . . ?
C12 Ir1 Cl1 117.68(19) . . ?
C7 N1 C9 111.6(4) . . ?
C7 N1 C6 116.1(4) . . ?
C9 N1 C6 132.0(4) . . ?
C7 N2 C8 109.8(4) . . ?
C7 N2 C11 126.2(5) . . ?
C8 N2 C11 124.0(5) . . ?
C2 C1 C6 115.0(5) . . ?
C2 C1 Ir1 129.1(4) . . ?
C6 C1 Ir1 115.9(4) . . ?
C1 C2 C3 121.3(5) . . ?
C1 C2 H2 119.3 . . ?
C3 C2 H2 119.3 . . ?
C4 C3 C2 121.5(5) . . ?
C4 C3 C10 117.7(5) . . ?
C2 C3 C10 120.7(5) . . ?
C5 C4 C3 118.6(5) . . ?
C5 C4 H4 120.7 . . ?
C3 C4 H4 120.7 . . ?
C6 C5 C4 118.3(5) . . ?
C6 C5 H5 120.8 . . ?
C4 C5 H5 120.8 . . ?
C5 C6 C1 125.1(5) . . ?
C5 C6 N1 122.3(5) . . ?
C1 C6 N1 112.5(4) . . ?
N1 C7 N2 104.6(4) . . ?
N1 C7 Ir1 117.8(4) . . ?
N2 C7 Ir1 137.5(4) . . ?
C9 C8 N2 108.3(5) . . ?
C9 C8 H8 125.9 . . ?
N2 C8 H8 125.9 . . ?
C8 C9 N1 105.7(5) . . ?
C8 C9 H9 127.2 . . ?
N1 C9 H9 127.2 . . ?
N3 C10 C3 176.7(6) . . ?
N2 C11 H11A 109.5 . . ?
N2 C11 H11B 109.5 . . ?
H11A C11 H11B 109.5 . . ?
N2 C11 H11C 109.5 . . ?
H11A C11 H11C 109.5 . . ?
H11B C11 H11C 109.5 . . ?
C16 C12 C13 108.4(5) . . ?
C16 C12 C17 125.9(7) . . ?
C13 C12 C17 125.2(7) . . ?
C16 C12 Ir1 71.6(3) . . ?
C13 C12 Ir1 67.3(3) . . ?
C17 C12 Ir1 133.8(4) . . ?
C12 C13 C14 106.7(5) . . ?
C12 C13 C18 126.5(6) . . ?
C14 C13 C18 125.8(7) . . ?
C12 C13 Ir1 74.6(3) . . ?
C14 C13 Ir1 72.1(3) . . ?
C18 C13 Ir1 127.5(4) . . ?
C15 C14 C13 108.1(5) . . ?
C15 C14 C19 127.3(6) . . ?
C13 C14 C19 124.5(6) . . ?
C15 C14 Ir1 72.2(3) . . ?
C13 C14 Ir1 69.0(3) . . ?
C19 C14 Ir1 127.3(4) . . ?
C14 C15 C16 107.2(5) . . ?
C14 C15 C20 126.3(6) . . ?
C16 C15 C20 126.3(6) . . ?
C14 C15 Ir1 70.3(3) . . ?
C16 C15 Ir1 71.9(3) . . ?
C20 C15 Ir1 127.1(4) . . ?
C12 C16 C15 109.3(6) . . ?
C12 C16 C21 124.8(6) . . ?
C15 C16 C21 125.8(6) . . ?
C12 C16 Ir1 72.4(3) . . ?
C15 C16 Ir1 70.4(3) . . ?
C21 C16 Ir1 125.0(4) . . ?
C12 C17 H17A 109.5 . . ?
C12 C17 H17B 109.5 . . ?
H17A C17 H17B 109.5 . . ?
C12 C17 H17C 109.5 . . ?
H17A C17 H17C 109.5 . . ?
H17B C17 H17C 109.5 . . ?
C13 C18 H18A 109.5 . . ?
C13 C18 H18B 109.5 . . ?
H18A C18 H18B 109.5 . . ?
C13 C18 H18C 109.5 . . ?
H18A C18 H18C 109.5 . . ?
H18B C18 H18C 109.5 . . ?
C14 C19 H19A 109.5 . . ?
C14 C19 H19B 109.5 . . ?
H19A C19 H19B 109.5 . . ?
C14 C19 H19C 109.5 . . ?
H19A C19 H19C 109.5 . . ?
H19B C19 H19C 109.5 . . ?
C15 C20 H20A 109.5 . . ?
C15 C20 H20B 109.5 . . ?
H20A C20 H20B 109.5 . . ?
C15 C20 H20C 109.5 . . ?
H20A C20 H20C 109.5 . . ?
H20B C20 H20C 109.5 . . ?
C16 C21 H21A 109.5 . . ?
C16 C21 H21B 109.5 . . ?
H21A C21 H21B 109.5 . . ?
C16 C21 H21C 109.5 . . ?
H21A C21 H21C 109.5 . . ?
H21B C21 H21C 109.5 . . ?

loop_
_geom_bond_atom_site_label_1
_geom_bond_atom_site_label_2
_geom_bond_distance
_geom_bond_site_symmetry_2
_geom_bond_publ_flag
Ir1 C7 2.020(5) . ?
Ir1 C1 2.055(5) . ?
Ir1 C13 2.165(5) . ?
Ir1 C14 2.207(6) . ?
Ir1 C15 2.232(5) . ?
Ir1 C16 2.253(5) . ?
Ir1 C12 2.263(5) . ?
Ir1 Cl1 2.4765(10) . ?
N1 C7 1.347(6) . ?
N1 C9 1.380(6) . ?
N1 C6 1.418(7) . ?
N2 C7 1.350(7) . ?
N2 C8 1.381(7) . ?
N2 C11 1.446(7) . ?
N3 C10 1.132(8) . ?
C1 C2 1.377(7) . ?
C1 C6 1.414(7) . ?
C2 C3 1.402(7) . ?
C2 H2 0.9500 . ?
C3 C4 1.393(8) . ?
C3 C10 1.442(8) . ?
C4 C5 1.383(8) . ?
C4 H4 0.9500 . ?
C5 C6 1.375(7) . ?
C5 H5 0.9500 . ?
C8 C9 1.328(8) . ?
C8 H8 0.9500 . ?
C9 H9 0.9500 . ?
C11 H11A 0.9800 . ?
C11 H11B 0.9800 . ?
C11 H11C 0.9800 . ?
C12 C16 1.395(8) . ?
C12 C13 1.451(9) . ?
C12 C17 1.501(9) . ?
C13 C14 1.457(8) . ?
C13 C18 1.485(9) . ?
C14 C15 1.425(8) . ?
C14 C19 1.496(9) . ?
C15 C16 1.450(8) . ?
C15 C20 1.494(8) . ?
C16 C21 1.494(9) . ?
C17 H17A 0.9800 . ?
C17 H17B 0.9800 . ?
C17 H17C 0.9800 . ?
C18 H18A 0.9800 . ?
C18 H18B 0.9800 . ?
C18 H18C 0.9800 . ?
C19 H19A 0.9800 . ?
C19 H19B 0.9800 . ?
C19 H19C 0.9800 . ?
C20 H20A 0.9800 . ?
C20 H20B 0.9800 . ?
C20 H20C 0.9800 . ?
C21 H21A 0.9800 . ?
C21 H21B 0.9800 . ?
C21 H21C 0.9800 . ?

loop_
_geom_torsion_atom_site_label_1
_geom_torsion_atom_site_label_2
_geom_torsion_atom_site_label_3
_geom_torsion_atom_site_label_4
_geom_torsion
_geom_torsion_site_symmetry_1
_geom_torsion_site_symmetry_2
_geom_torsion_site_symmetry_3
_geom_torsion_site_symmetry_4
_geom_torsion_publ_flag
C6 C1 C2 C3 -1.6(8) . . . . ?
Ir1 C1 C2 C3 -179.5(4) . . . . ?
C1 C2 C3 C4 -0.5(8) . . . . ?
C1 C2 C3 C10 176.4(5) . . . . ?
C2 C3 C4 C5 2.2(8) . . . . ?
C10 C3 C4 C5 -174.8(5) . . . . ?
C3 C4 C5 C6 -1.7(8) . . . . ?
C4 C5 C6 C1 -0.4(8) . . . . ?
C4 C5 C6 N1 177.1(5) . . . . ?
C2 C1 C6 C5 2.1(8) . . . . ?
Ir1 C1 C6 C5 -179.7(4) . . . . ?
C2 C1 C6 N1 -175.6(5) . . . . ?
Ir1 C1 C6 N1 2.6(6) . . . . ?
C7 N1 C6 C5 -178.7(5) . . . . ?
C9 N1 C6 C5 -5.0(9) . . . . ?
C7 N1 C6 C1 -1.0(6) . . . . ?
C9 N1 C6 C1 172.8(5) . . . . ?
C9 N1 C7 N2 0.7(6) . . . . ?
C6 N1 C7 N2 175.7(4) . . . . ?
C9 N1 C7 Ir1 -176.2(3) . . . . ?
C6 N1 C7 Ir1 -1.1(6) . . . . ?
C8 N2 C7 N1 -0.4(6) . . . . ?
C11 N2 C7 N1 -178.9(5) . . . . ?
C8 N2 C7 Ir1 175.4(4) . . . . ?
C11 N2 C7 Ir1 -3.0(9) . . . . ?
C7 N2 C8 C9 0.0(7) . . . . ?
C11 N2 C8 C9 178.5(6) . . . . ?
N2 C8 C9 N1 0.4(6) . . . . ?
C7 N1 C9 C8 -0.7(6) . . . . ?
C6 N1 C9 C8 -174.7(5) . . . . ?
C16 C12 C13 C14 5.4(6) . . . . ?
C17 C12 C13 C14 -166.1(5) . . . . ?
Ir1 C12 C13 C14 65.4(3) . . . . ?
C16 C12 C13 C18 174.4(6) . . . . ?
C17 C12 C13 C18 3.0(9) . . . . ?
Ir1 C12 C13 C18 -125.5(6) . . . . ?
C16 C12 C13 Ir1 -60.1(4) . . . . ?
C17 C12 C13 Ir1 128.5(6) . . . . ?
C12 C13 C14 C15 -5.1(6) . . . . ?
C18 C13 C14 C15 -174.3(5) . . . . ?
Ir1 C13 C14 C15 62.0(4) . . . . ?
C12 C13 C14 C19 171.3(5) . . . . ?
C18 C13 C14 C19 2.2(9) . . . . ?
Ir1 C13 C14 C19 -121.6(5) . . . . ?
C12 C13 C14 Ir1 -67.1(4) . . . . ?
C18 C13 C14 Ir1 123.8(6) . . . . ?
C13 C14 C15 C16 3.0(6) . . . . ?
C19 C14 C15 C16 -173.3(5) . . . . ?
Ir1 C14 C15 C16 62.9(4) . . . . ?
C13 C14 C15 C20 178.0(5) . . . . ?
C19 C14 C15 C20 1.6(9) . . . . ?
Ir1 C14 C15 C20 -122.1(6) . . . . ?
C13 C14 C15 Ir1 -59.9(4) . . . . ?
C19 C14 C15 Ir1 123.8(6) . . . . ?
C13 C12 C16 C15 -3.6(6) . . . . ?
C17 C12 C16 C15 167.8(6) . . . . ?
Ir1 C12 C16 C15 -61.0(4) . . . . ?
C13 C12 C16 C21 178.2(5) . . . . ?
C17 C12 C16 C21 -10.4(10) . . . . ?
Ir1 C12 C16 C21 120.8(6) . . . . ?
C13 C12 C16 Ir1 57.4(4) . . . . ?
C17 C12 C16 Ir1 -131.3(6) . . . . ?
C14 C15 C16 C12 0.4(6) . . . . ?
C20 C15 C16 C12 -174.6(5) . . . . ?
Ir1 C15 C16 C12 62.2(4) . . . . ?
C14 C15 C16 C21 178.5(6) . . . . ?
C20 C15 C16 C21 3.6(9) . . . . ?
Ir1 C15 C16 C21 -119.6(6) . . . . ?
C14 C15 C16 Ir1 -61.9(4) . . . . ?
C20 C15 C16 Ir1 123.2(6) . . . . ?
